data_7135348
loop_
_publ_author_name
'Kurek, El&#xe9;onore'
'Dal Pra, Oph&#xe9;lie'
'Skrzypczak, Aliocha'
'Massip, St&#xe9;phane'
'Daniel, Jonathan'
'Blanchard-Desce, Mireille'
'Grazon, Chlo&#xe9;'

_publ_section_title
;
 One spiro to shift them all: tuning fluorescent organic nanoparticles
 emission <i>via</i> steric design.
;
_journal_issue 18
_journal_name_full 'Chemical communications (Cambridge, England)'
_journal_page_first 5271
_journal_page_last 5274
_journal_paper_doi 10.1039/d5cc06995e
_journal_volume 62
_journal_year 2026
_chemical_formula_sum 'C55 H64 N2 O2 S2'
_chemical_formula_weight 849.20
_space_group_crystal_system orthorhombic
_space_group_IT_number 61
_space_group_name_Hall '-P 2ac 2ab'
_space_group_name_H-M_alt 'P b c a'
_atom_sites_solution_hydrogens geom
_audit_creation_method SHELXL-2014/7
_audit_update_record
;
2026-01-20 deposited with the CCDC.	2026-02-10 downloaded from the CCDC.
;
_cell_angle_alpha 90
_cell_angle_beta 90
_cell_angle_gamma 90
_cell_formula_units_Z 8
_cell_length_a 30.466(4)
_cell_length_b 9.8067(14)
_cell_length_c 31.955(8)
_cell_measurement_reflns_used 875
_cell_measurement_temperature 150(2)
_cell_measurement_theta_max 54.5720
_cell_measurement_theta_min 4.8720
_cell_volume 9547(3)
_computing_cell_refinement 'CrysAlisPro 1.171.44.122a (Rigaku OD, 2025)'
_computing_data_collection 'CrysAlisPro 1.171.44.122a (Rigaku OD, 2025)'
_computing_data_reduction 'CrysAlisPro 1.171.44.122a (Rigaku OD, 2025)'
_computing_structure_refinement 'SHELXL-2014/7 (Sheldrick, 2014)'
_computing_structure_solution 'SHELXD-2014/7 (Sheldrick, 2014)'
_diffrn_ambient_temperature 150(2)
_diffrn_detector_area_resol_mean 10.0000
_diffrn_measured_fraction_theta_full 0.937
_diffrn_measured_fraction_theta_max 0.936
_diffrn_measurement_device_type 'XtaLAB AFC11 (RCD3): quarter-chi single'
_diffrn_measurement_method '\w scans'
_diffrn_radiation_type CuK\a
_diffrn_radiation_wavelength 1.54184
_diffrn_reflns_av_R_equivalents 0.1622
_diffrn_reflns_av_unetI/netI 0.2415
_diffrn_reflns_Laue_measured_fraction_full 0.937
_diffrn_reflns_Laue_measured_fraction_max 0.936
_diffrn_reflns_limit_h_max 34
_diffrn_reflns_limit_h_min -36
_diffrn_reflns_limit_k_max 10
_diffrn_reflns_limit_k_min -11
_diffrn_reflns_limit_l_max 18
_diffrn_reflns_limit_l_min -38
_diffrn_reflns_number 21284
_diffrn_reflns_point_group_measured_fraction_full 0.937
_diffrn_reflns_point_group_measured_fraction_max 0.936
_diffrn_reflns_theta_full 67.684
_diffrn_reflns_theta_max 68.250
_diffrn_reflns_theta_min 4.936
_diffrn_source 'Rotating-anode X-ray tube'
_exptl_absorpt_coefficient_mu 1.331
_exptl_absorpt_correction_T_max 1.00000
_exptl_absorpt_correction_T_min 0.90740
_exptl_absorpt_correction_type multi-scan
_exptl_absorpt_process_details 'CrysAlisPro 1.171.44.122a'
_exptl_crystal_colour colourless
_exptl_crystal_density_diffrn 1.182
_exptl_crystal_description prism
_exptl_crystal_F_000 3648
_exptl_crystal_size_max 0.015
_exptl_crystal_size_mid 0.015
_exptl_crystal_size_min 0.010
_refine_diff_density_max 0.317
_refine_diff_density_min -0.390
_refine_diff_density_rms 0.061
_refine_ls_extinction_coef 0.00008(3)
_refine_ls_extinction_expression Fc^*^=kFc[1+0.001xFc^2^\l^3^/sin(2\q)]^-1/4^
_refine_ls_extinction_method 'SHELXL-2014/7 (Sheldrick 2014'
_refine_ls_goodness_of_fit_ref 0.983
_refine_ls_hydrogen_treatment constr
_refine_ls_matrix_type full
_refine_ls_number_parameters 553
_refine_ls_number_reflns 8183
_refine_ls_number_restraints 0
_refine_ls_restrained_S_all 0.983
_refine_ls_R_factor_all 0.2472
_refine_ls_R_factor_gt 0.0849
_refine_ls_shift/su_max 0.000
_refine_ls_shift/su_mean 0.000
_refine_ls_structure_factor_coef Fsqd
_refine_ls_weighting_details 'w=1/[\s^2^(Fo^2^)+(0.0122P)^2^+0.1241P] where P=(Fo^2^+2Fc^2^)/3'
_refine_ls_weighting_scheme calc
_refine_ls_wR_factor_gt 0.1570
_refine_ls_wR_factor_ref 0.2163
_reflns_Friedel_coverage 0.000
_reflns_number_gt 2846
_reflns_number_total 8183
_reflns_threshold_expression 'I > 2\s(I)'
_cod_data_source_file d5cc06995e2.cif
_cod_data_source_block 162
_cod_depositor_comments 'Adding full bibliography for 7135347--7135348.cif.'
_cod_database_code 7135348
_shelx_shelxl_version_number 2014/7
_shelx_space_group_comment
;
The symmetry employed for this shelxl refinement is uniquely defined
by the following loop, which should always be used as a source of
symmetry information in preference to the above space-group names.
They are only intended as comments.
;
_shelx_estimated_absorpt_t_min 0.980
_shelx_estimated_absorpt_t_max 0.987
_exptl_absorpt_special_details
;
CrysAlisPro 1.171.44.122a (Rigaku Oxford Diffraction, 2025)
Empirical absorption correction using spherical harmonics,
implemented in SCALE3 ABSPACK scaling algorithm.
;

loop_
_space_group_symop_operation_xyz
'x, y, z'
'-x+1/2, -y, z+1/2'
'-x, y+1/2, -z+1/2'
'x+1/2, -y+1/2, -z'
'-x, -y, -z'
'x-1/2, y, -z-1/2'
'x, -y-1/2, z-1/2'
'-x-1/2, y-1/2, z'

loop_
_atom_site_label
_atom_site_type_symbol
_atom_site_fract_x
_atom_site_fract_y
_atom_site_fract_z
_atom_site_U_iso_or_equiv
_atom_site_adp_type
_atom_site_occupancy
_atom_site_site_symmetry_order
_atom_site_calc_flag
_atom_site_refinement_flags_posn
_atom_site_refinement_flags_adp
_atom_site_refinement_flags_occupancy
_atom_site_disorder_assembly
_atom_site_disorder_group
C1 C 0.8415(2) 0.6654(7) 0.2443(3) 0.052(2) Uani 1 1 d . . . . .
H1 H 0.8136 0.6864 0.2327 0.062 Uiso 1 1 calc R U . . .
C2 C 0.8768(2) 0.6467(7) 0.2180(3) 0.061(2) Uani 1 1 d . . . . .
H2 H 0.8731 0.6554 0.1886 0.073 Uiso 1 1 calc R U . . .
C3 C 0.9177(2) 0.6152(8) 0.2341(3) 0.065(2) Uani 1 1 d . . . . .
H3 H 0.9419 0.6004 0.2160 0.078 Uiso 1 1 calc R U . . .
C4 C 0.9227(3) 0.6058(8) 0.2753(3) 0.070(3) Uani 1 1 d . . . . .
H4 H 0.9510 0.5867 0.2864 0.084 Uiso 1 1 calc R U . . .
C5 C 0.8871(2) 0.6237(7) 0.3031(3) 0.061(2) Uani 1 1 d . . . . .
H5 H 0.8909 0.6150 0.3325 0.073 Uiso 1 1 calc R U . . .
C6 C 0.84574(19) 0.6546(7) 0.2859(3) 0.0436(19) Uani 1 1 d . . . . .
C7 C 0.8084(2) 0.6766(7) 0.3175(2) 0.053(2) Uani 1 1 d . . . . .
H7A H 0.8054 0.5941 0.3351 0.063 Uiso 1 1 calc R U . . .
H7B H 0.8160 0.7538 0.3360 0.063 Uiso 1 1 calc R U . . .
N8 N 0.76641(17) 0.7047(5) 0.29755(19) 0.0490(16) Uani 1 1 d . . . . .
H8 H 0.7582 0.7900 0.2941 0.059 Uiso 1 1 calc R U . . .
C9 C 0.7397(2) 0.6043(7) 0.2843(2) 0.0439(18) Uani 1 1 d . . . . .
O10 O 0.75066(14) 0.4828(4) 0.28736(17) 0.0557(14) Uani 1 1 d . . . . .
C11 C 0.6978(2) 0.6443(6) 0.2651(2) 0.0436(18) Uani 1 1 d . . . . .
C12 C 0.67653(19) 0.7670(6) 0.2677(2) 0.0419(17) Uani 1 1 d . . . . .
H12 H 0.6862 0.8420 0.2841 0.050 Uiso 1 1 calc R U . . .
C13 C 0.6381(2) 0.7671(6) 0.2424(2) 0.0426(18) Uani 1 1 d . . . . .
H13 H 0.6195 0.8443 0.2393 0.051 Uiso 1 1 calc R U . . .
C14 C 0.6306(2) 0.6461(6) 0.2232(2) 0.0371(16) Uani 1 1 d . . . . .
S15 S 0.67051(5) 0.52938(16) 0.23401(6) 0.0442(4) Uani 1 1 d . . . . .
C16 C 0.59395(19) 0.6177(6) 0.1938(2) 0.0396(17) Uani 1 1 d . . . . .
C17 C 0.5724(2) 0.4917(6) 0.1928(2) 0.0405(17) Uani 1 1 d . . . . .
H17 H 0.5833 0.4187 0.2094 0.049 Uiso 1 1 calc R U . . .
C18 C 0.5354(2) 0.4711(6) 0.1682(2) 0.0407(16) Uani 1 1 d . . . . .
H18 H 0.5217 0.3842 0.1672 0.049 Uiso 1 1 calc R U . . .
C19 C 0.51886(19) 0.5794(6) 0.1450(2) 0.0398(17) Uani 1 1 d . . . . .
C20 C 0.54143(19) 0.7044(6) 0.1439(2) 0.0347(15) Uani 1 1 d . . . . .
C21 C 0.57787(19) 0.7243(6) 0.1688(2) 0.0415(17) Uani 1 1 d . . . . .
H21 H 0.5921 0.8104 0.1690 0.050 Uiso 1 1 calc R U . . .
C41 C 0.2206(3) 0.7977(9) -0.1216(3) 0.070(3) Uani 1 1 d . . . . .
H41 H 0.2310 0.8870 -0.1156 0.084 Uiso 1 1 calc R U . . .
C42 C 0.2282(3) 0.7405(11) -0.1608(3) 0.081(3) Uani 1 1 d . . . . .
H42 H 0.2437 0.7914 -0.1814 0.098 Uiso 1 1 calc R U . . .
C43 C 0.2136(4) 0.6109(12) -0.1702(4) 0.098(4) Uani 1 1 d . . . . .
H43 H 0.2199 0.5701 -0.1965 0.117 Uiso 1 1 calc R U . . .
C44 C 0.1896(4) 0.5423(11) -0.1404(4) 0.101(4) Uani 1 1 d . . . . .
H44 H 0.1778 0.4552 -0.1468 0.121 Uiso 1 1 calc R U . . .
C45 C 0.1825(3) 0.5977(8) -0.1013(3) 0.073(3) Uani 1 1 d . . . . .
H45 H 0.1667 0.5473 -0.0808 0.088 Uiso 1 1 calc R U . . .
C46 C 0.1984(2) 0.7266(7) -0.0915(3) 0.053(2) Uani 1 1 d . . . . .
C47 C 0.1923(2) 0.7855(7) -0.0493(3) 0.054(2) Uani 1 1 d . . . . .
H47A H 0.1755 0.8715 -0.0517 0.065 Uiso 1 1 calc R U . . .
H47B H 0.1747 0.7215 -0.0321 0.065 Uiso 1 1 calc R U . . .
N48 N 0.23373(16) 0.8132(5) -0.0278(2) 0.0445(15) Uani 1 1 d . . . . .
H48 H 0.2419 0.8981 -0.0233 0.053 Uiso 1 1 calc R U . . .
C49 C 0.2595(2) 0.7101(7) -0.0148(2) 0.0421(17) Uani 1 1 d . . . . .
O50 O 0.24797(14) 0.5899(4) -0.01882(16) 0.0499(13) Uani 1 1 d . . . . .
C51 C 0.30189(19) 0.7442(6) 0.0050(2) 0.0350(16) Uani 1 1 d . . . . .
C52 C 0.3235(2) 0.8654(7) 0.0081(2) 0.050(2) Uani 1 1 d . . . . .
H52 H 0.3127 0.9487 -0.0031 0.060 Uiso 1 1 calc R U . . .
C53 C 0.3632(2) 0.8534(6) 0.0296(2) 0.0448(18) Uani 1 1 d . . . . .
H53 H 0.3825 0.9280 0.0342 0.054 Uiso 1 1 calc R U . . .
C54 C 0.3716(2) 0.7244(6) 0.0434(2) 0.0396(16) Uani 1 1 d . . . . .
S55 S 0.33044(5) 0.61589(16) 0.02827(6) 0.0458(5) Uani 1 1 d . . . . .
C56 C 0.4095(2) 0.6767(6) 0.0682(2) 0.0395(16) Uani 1 1 d . . . . .
C57 C 0.4120(2) 0.5430(6) 0.0836(2) 0.0422(17) Uani 1 1 d . . . . .
H57 H 0.3891 0.4806 0.0770 0.051 Uiso 1 1 calc R U . . .
C58 C 0.4468(2) 0.4984(6) 0.1084(2) 0.0442(18) Uani 1 1 d . . . . .
H58 H 0.4479 0.4072 0.1184 0.053 Uiso 1 1 calc R U . . .
C59 C 0.47994(19) 0.5899(6) 0.1182(2) 0.0364(16) Uani 1 1 d . . . . .
C60 C 0.4785(2) 0.7236(6) 0.1026(2) 0.0385(16) Uani 1 1 d . . . . .
C61 C 0.4440(2) 0.7667(6) 0.0782(2) 0.0416(17) Uani 1 1 d . . . . .
H61 H 0.4434 0.8576 0.0680 0.050 Uiso 1 1 calc R U . . .
C80 C 0.3539(3) 0.6357(8) -0.1023(3) 0.070(2) Uani 1 1 d . . . . .
H80A H 0.3650 0.5485 -0.1129 0.104 Uiso 1 1 calc R U . . .
H80B H 0.3347 0.6774 -0.1233 0.104 Uiso 1 1 calc R U . . .
H80C H 0.3373 0.6202 -0.0765 0.104 Uiso 1 1 calc R U . . .
C81 C 0.3927(3) 0.7313(7) -0.0932(3) 0.062(2) Uani 1 1 d . . . . .
H81A H 0.4070 0.7553 -0.1200 0.074 Uiso 1 1 calc R U . . .
H81B H 0.3812 0.8167 -0.0808 0.074 Uiso 1 1 calc R U . . .
C82 C 0.4270(2) 0.6709(6) -0.0638(2) 0.0492(19) Uani 1 1 d . . . . .
H82A H 0.4129 0.6502 -0.0366 0.059 Uiso 1 1 calc R U . . .
H82B H 0.4377 0.5839 -0.0758 0.059 Uiso 1 1 calc R U . . .
C83 C 0.4655(2) 0.7645(7) -0.0566(2) 0.052(2) Uani 1 1 d . . . . .
H83A H 0.4543 0.8524 -0.0458 0.062 Uiso 1 1 calc R U . . .
H83B H 0.4797 0.7828 -0.0839 0.062 Uiso 1 1 calc R U . . .
C84 C 0.5004(2) 0.7118(7) -0.0264(2) 0.0515(19) Uani 1 1 d . . . . .
H84A H 0.4868 0.6960 0.0013 0.062 Uiso 1 1 calc R U . . .
H84B H 0.5116 0.6232 -0.0367 0.062 Uiso 1 1 calc R U . . .
C85 C 0.5389(2) 0.8098(7) -0.0213(2) 0.054(2) Uani 1 1 d . . . . .
H85A H 0.5511 0.8299 -0.0493 0.065 Uiso 1 1 calc R U . . .
H85B H 0.5277 0.8966 -0.0096 0.065 Uiso 1 1 calc R U . . .
C86 C 0.5759(2) 0.7592(8) 0.0066(2) 0.053(2) Uani 1 1 d . . . . .
H86A H 0.5987 0.8311 0.0080 0.064 Uiso 1 1 calc R U . . .
H86B H 0.5894 0.6785 -0.0069 0.064 Uiso 1 1 calc R U . . .
C87 C 0.5629(2) 0.7209(6) 0.0511(2) 0.0454(18) Uani 1 1 d . . . . .
H87A H 0.5885 0.6798 0.0654 0.054 Uiso 1 1 calc R U . . .
H87B H 0.5394 0.6511 0.0499 0.054 Uiso 1 1 calc R U . . .
C88 C 0.5465(2) 0.8429(6) 0.0769(2) 0.0443(18) Uani 1 1 d . . . . .
H88A H 0.5290 0.9028 0.0584 0.053 Uiso 1 1 calc R U . . .
H88B H 0.5724 0.8959 0.0864 0.053 Uiso 1 1 calc R U . . .
C89 C 0.51813(19) 0.8066(6) 0.1160(2) 0.0360(16) Uani 1 1 d . . . . .
C90 C 0.5058(2) 0.9386(6) 0.1385(2) 0.0389(17) Uani 1 1 d . . . . .
H90A H 0.5332 0.9849 0.1473 0.047 Uiso 1 1 calc R U . . .
H90B H 0.4908 0.9992 0.1183 0.047 Uiso 1 1 calc R U . . .
C91 C 0.4766(2) 0.9222(7) 0.1766(2) 0.0457(18) Uani 1 1 d . . . . .
H91A H 0.4930 0.8711 0.1983 0.055 Uiso 1 1 calc R U . . .
H91B H 0.4508 0.8664 0.1686 0.055 Uiso 1 1 calc R U . . .
C92 C 0.4601(2) 1.0566(7) 0.1959(2) 0.053(2) Uani 1 1 d . . . . .
H92A H 0.4423 1.0351 0.2210 0.063 Uiso 1 1 calc R U . . .
H92B H 0.4858 1.1105 0.2053 0.063 Uiso 1 1 calc R U . . .
C93 C 0.4326(2) 1.1445(7) 0.1663(2) 0.055(2) Uani 1 1 d . . . . .
H93A H 0.4248 1.2301 0.1809 0.066 Uiso 1 1 calc R U . . .
H93B H 0.4509 1.1692 0.1418 0.066 Uiso 1 1 calc R U . . .
C94 C 0.3908(2) 1.0783(7) 0.1507(2) 0.056(2) Uani 1 1 d . . . . .
H94A H 0.3732 1.0479 0.1750 0.067 Uiso 1 1 calc R U . . .
H94B H 0.3985 0.9965 0.1340 0.067 Uiso 1 1 calc R U . . .
C95 C 0.3629(2) 1.1736(7) 0.1238(2) 0.0507(19) Uani 1 1 d . . . . .
H95A H 0.3575 1.2589 0.1395 0.061 Uiso 1 1 calc R U . . .
H95B H 0.3796 1.1974 0.0982 0.061 Uiso 1 1 calc R U . . .
C96 C 0.3189(2) 1.1119(8) 0.1110(2) 0.059(2) Uani 1 1 d . . . . .
H96A H 0.3008 1.0990 0.1364 0.071 Uiso 1 1 calc R U . . .
H96B H 0.3242 1.0207 0.0987 0.071 Uiso 1 1 calc R U . . .
C97 C 0.2931(2) 1.1979(8) 0.0796(3) 0.064(2) Uani 1 1 d . . . . .
H97A H 0.2671 1.1457 0.0702 0.077 Uiso 1 1 calc R U . . .
H97B H 0.3117 1.2157 0.0548 0.077 Uiso 1 1 calc R U . . .
C98 C 0.2778(3) 1.3346(8) 0.0981(3) 0.073(3) Uani 1 1 d . . . . .
H98A H 0.2583 1.3177 0.1219 0.109 Uiso 1 1 calc R U . . .
H98B H 0.2620 1.3865 0.0766 0.109 Uiso 1 1 calc R U . . .
H98C H 0.3034 1.3870 0.1074 0.109 Uiso 1 1 calc R U . . .

loop_
_atom_site_aniso_label
_atom_site_aniso_U_11
_atom_site_aniso_U_22
_atom_site_aniso_U_33
_atom_site_aniso_U_23
_atom_site_aniso_U_13
_atom_site_aniso_U_12
C1 0.044(4) 0.058(5) 0.053(6) 0.007(4) -0.013(4) -0.005(3)
C2 0.052(5) 0.065(5) 0.065(6) 0.005(4) 0.006(4) -0.013(4)
C3 0.042(4) 0.063(5) 0.089(7) -0.013(6) 0.014(5) -0.013(4)
C4 0.041(4) 0.081(6) 0.089(8) -0.024(6) -0.002(5) 0.005(4)
C5 0.042(4) 0.068(5) 0.072(7) -0.006(5) -0.011(4) 0.003(4)
C6 0.026(3) 0.038(4) 0.066(6) -0.002(4) -0.013(4) -0.004(3)
C7 0.038(4) 0.060(5) 0.060(6) 0.001(4) -0.015(4) 0.003(4)
N8 0.040(3) 0.041(3) 0.066(5) -0.006(3) -0.009(3) 0.005(3)
C9 0.036(3) 0.043(4) 0.053(5) 0.003(4) -0.004(3) 0.006(3)
O10 0.042(3) 0.036(3) 0.089(4) 0.004(3) -0.010(3) 0.011(2)
C11 0.029(3) 0.028(3) 0.073(6) -0.001(3) -0.006(3) 0.005(3)
C12 0.031(3) 0.037(3) 0.058(5) 0.001(4) -0.002(3) -0.001(3)
C13 0.034(3) 0.033(4) 0.060(5) -0.001(3) -0.003(3) 0.007(3)
C14 0.039(3) 0.038(4) 0.035(4) -0.002(3) -0.001(3) 0.000(3)
S15 0.0379(8) 0.0358(8) 0.0588(12) -0.0010(9) -0.0045(9) 0.0032(8)
C16 0.031(3) 0.039(4) 0.049(5) 0.003(4) -0.002(3) 0.006(3)
C17 0.037(3) 0.034(4) 0.050(5) 0.006(3) -0.004(3) 0.004(3)
C18 0.040(3) 0.037(4) 0.045(5) 0.001(3) -0.002(3) 0.000(3)
C19 0.029(3) 0.039(4) 0.051(5) -0.007(3) 0.003(3) -0.001(3)
C20 0.034(3) 0.028(3) 0.042(4) 0.001(3) 0.004(3) 0.006(3)
C21 0.033(3) 0.039(4) 0.052(5) 0.003(4) 0.002(3) -0.006(3)
C41 0.062(5) 0.077(6) 0.071(7) 0.007(6) -0.015(5) 0.004(5)
C42 0.075(6) 0.101(8) 0.069(8) 0.012(6) -0.011(5) 0.001(6)
C43 0.096(8) 0.105(9) 0.092(10) -0.018(8) -0.027(7) 0.052(7)
C44 0.134(10) 0.079(7) 0.090(9) -0.020(7) -0.060(8) 0.010(7)
C45 0.077(6) 0.058(5) 0.084(8) 0.004(5) -0.023(5) -0.010(5)
C46 0.043(4) 0.048(4) 0.070(6) -0.006(4) -0.006(4) 0.004(4)
C47 0.030(3) 0.046(4) 0.086(7) 0.002(4) -0.005(4) 0.000(3)
N48 0.034(3) 0.032(3) 0.068(5) 0.002(3) -0.011(3) -0.001(2)
C49 0.034(3) 0.041(4) 0.051(5) 0.002(4) 0.004(3) -0.004(3)
O50 0.045(3) 0.037(3) 0.068(4) 0.002(2) -0.007(2) -0.005(2)
C51 0.030(3) 0.032(3) 0.042(4) -0.005(3) -0.005(3) 0.004(3)
C52 0.039(4) 0.043(4) 0.067(6) 0.013(4) -0.012(4) 0.002(3)
C53 0.032(3) 0.037(4) 0.065(5) 0.006(4) -0.009(3) 0.000(3)
C54 0.036(3) 0.037(3) 0.046(5) 0.001(3) 0.000(3) -0.004(3)
S55 0.0386(8) 0.0380(9) 0.0608(13) 0.0016(9) -0.0066(9) -0.0028(8)
C56 0.041(4) 0.041(4) 0.036(4) 0.001(3) 0.005(3) 0.001(3)
C57 0.038(3) 0.040(4) 0.049(5) -0.005(4) -0.001(3) -0.005(3)
C58 0.042(4) 0.030(3) 0.061(5) -0.003(3) 0.002(4) 0.001(3)
C59 0.035(3) 0.033(3) 0.041(4) -0.001(3) 0.005(3) -0.001(3)
C60 0.030(3) 0.038(4) 0.047(5) 0.003(3) -0.005(3) -0.003(3)
C61 0.039(4) 0.038(4) 0.048(5) 0.002(3) 0.003(3) -0.008(3)
C80 0.064(5) 0.077(6) 0.067(7) 0.000(5) 0.004(4) -0.008(4)
C81 0.060(5) 0.051(5) 0.074(7) -0.002(4) -0.005(4) 0.004(4)
C82 0.049(4) 0.043(4) 0.055(5) -0.001(4) 0.007(4) -0.001(3)
C83 0.054(4) 0.045(4) 0.057(6) 0.005(4) 0.001(4) -0.003(4)
C84 0.056(4) 0.052(4) 0.047(5) -0.001(4) 0.006(4) 0.003(4)
C85 0.056(4) 0.045(4) 0.061(6) 0.014(4) 0.004(4) 0.004(4)
C86 0.047(4) 0.060(5) 0.052(6) 0.000(4) 0.008(4) 0.002(4)
C87 0.039(4) 0.044(4) 0.053(5) 0.005(4) 0.002(3) 0.006(3)
C88 0.035(3) 0.042(4) 0.056(5) 0.004(4) -0.006(3) 0.002(3)
C89 0.031(3) 0.036(4) 0.041(4) -0.005(3) -0.002(3) -0.002(3)
C90 0.038(3) 0.034(3) 0.045(5) -0.004(3) 0.000(3) -0.006(3)
C91 0.035(3) 0.058(4) 0.044(5) 0.005(4) -0.003(3) 0.015(3)
C92 0.047(4) 0.060(5) 0.052(6) -0.002(4) 0.000(4) 0.008(4)
C93 0.048(4) 0.054(4) 0.064(6) -0.006(4) -0.001(4) 0.009(4)
C94 0.042(4) 0.063(5) 0.062(6) 0.005(4) 0.004(4) 0.015(4)
C95 0.048(4) 0.059(4) 0.044(5) 0.005(4) 0.008(4) 0.008(4)
C96 0.056(5) 0.072(5) 0.049(5) 0.000(4) -0.007(4) 0.008(4)
C97 0.051(4) 0.076(6) 0.066(6) 0.010(5) -0.013(4) 0.005(4)
C98 0.064(5) 0.082(6) 0.072(7) 0.016(5) 0.002(5) 0.013(5)

loop_
_atom_type_symbol
_atom_type_description
_atom_type_scat_dispersion_real
_atom_type_scat_dispersion_imag
_atom_type_scat_source
C C 0.0181 0.0091 'International Tables Vol C Tables 4.2.6.8 and 6.1.1.4'
H H 0.0000 0.0000 'International Tables Vol C Tables 4.2.6.8 and 6.1.1.4'
N N 0.0311 0.0180 'International Tables Vol C Tables 4.2.6.8 and 6.1.1.4'
O O 0.0492 0.0322 'International Tables Vol C Tables 4.2.6.8 and 6.1.1.4'
S S 0.3331 0.5567 'International Tables Vol C Tables 4.2.6.8 and 6.1.1.4'

loop_
_geom_angle_atom_site_label_1
_geom_angle_atom_site_label_2
_geom_angle_atom_site_label_3
_geom_angle
_geom_angle_site_symmetry_1
_geom_angle_site_symmetry_3
_geom_angle_publ_flag
C6 C1 C2 121.3(7) . . ?
C1 C2 C3 120.3(8) . . ?
C4 C3 C2 119.3(8) . . ?
C3 C4 C5 121.8(8) . . ?
C6 C5 C4 118.0(9) . . ?
C1 C6 C5 119.4(7) . . ?
C1 C6 C7 124.6(6) . . ?
C5 C6 C7 116.0(7) . . ?
N8 C7 C6 113.1(6) . . ?
C9 N8 C7 122.0(6) . . ?
O10 C9 N8 121.1(6) . . ?
O10 C9 C11 121.5(6) . . ?
N8 C9 C11 117.4(6) . . ?
C12 C11 C9 128.4(6) . . ?
C12 C11 S15 112.5(5) . . ?
C9 C11 S15 119.1(5) . . ?
C11 C12 C13 110.9(6) . . ?
C14 C13 C12 113.2(6) . . ?
C13 C14 C16 125.2(6) . . ?
C13 C14 S15 112.1(5) . . ?
C16 C14 S15 122.5(5) . . ?
C14 S15 C11 91.2(3) . . ?
C17 C16 C21 118.8(6) . . ?
C17 C16 C14 122.1(6) . . ?
C21 C16 C14 118.9(6) . . ?
C18 C17 C16 121.4(6) . . ?
C17 C18 C19 119.0(6) . . ?
C18 C19 C20 120.2(6) . . ?
C18 C19 C59 131.2(6) . . ?
C20 C19 C59 108.7(6) . . ?
C21 C20 C19 120.1(6) . . ?
C21 C20 C89 128.5(6) . . ?
C19 C20 C89 111.2(6) . . ?
C20 C21 C16 120.3(6) . . ?
C46 C41 C42 120.6(9) . . ?
C43 C42 C41 120.8(10) . . ?
C44 C43 C42 118.1(11) . . ?
C43 C44 C45 121.2(11) . . ?
C44 C45 C46 120.5(10) . . ?
C41 C46 C45 118.7(9) . . ?
C41 C46 C47 120.3(7) . . ?
C45 C46 C47 121.0(8) . . ?
N48 C47 C46 113.2(6) . . ?
C49 N48 C47 120.5(5) . . ?
O50 C49 N48 121.4(6) . . ?
O50 C49 C51 120.5(6) . . ?
N48 C49 C51 118.1(6) . . ?
C52 C51 C49 130.6(6) . . ?
C52 C51 S55 111.5(5) . . ?
C49 C51 S55 117.9(5) . . ?
C51 C52 C53 112.4(6) . . ?
C54 C53 C52 113.5(6) . . ?
C53 C54 C56 127.9(6) . . ?
C53 C54 S55 110.4(5) . . ?
C56 C54 S55 121.7(5) . . ?
C51 S55 C54 92.2(3) . . ?
C57 C56 C61 117.8(6) . . ?
C57 C56 C54 121.8(6) . . ?
C61 C56 C54 120.4(6) . . ?
C58 C57 C56 122.2(6) . . ?
C59 C58 C57 118.7(6) . . ?
C58 C59 C60 120.2(6) . . ?
C58 C59 C19 132.4(6) . . ?
C60 C59 C19 107.3(5) . . ?
C61 C60 C59 120.8(6) . . ?
C61 C60 C89 127.1(6) . . ?
C59 C60 C89 112.1(5) . . ?
C60 C61 C56 120.4(6) . . ?
C82 C81 C80 113.9(6) . . ?
C83 C82 C81 113.1(6) . . ?
C82 C83 C84 115.7(6) . . ?
C85 C84 C83 112.9(6) . . ?
C86 C85 C84 115.3(6) . . ?
C85 C86 C87 115.7(6) . . ?
C86 C87 C88 113.1(6) . . ?
C87 C88 C89 115.5(5) . . ?
C20 C89 C60 100.6(5) . . ?
C20 C89 C90 113.4(6) . . ?
C60 C89 C90 113.0(5) . . ?
C20 C89 C88 111.2(5) . . ?
C60 C89 C88 109.8(5) . . ?
C90 C89 C88 108.6(5) . . ?
C91 C90 C89 115.6(5) . . ?
C90 C91 C92 115.0(6) . . ?
C93 C92 C91 114.4(6) . . ?
C94 C93 C92 115.1(6) . . ?
C93 C94 C95 113.0(6) . . ?
C96 C95 C94 113.3(6) . . ?
C95 C96 C97 114.1(6) . . ?
C96 C97 C98 112.7(7) . . ?

loop_
_geom_bond_atom_site_label_1
_geom_bond_atom_site_label_2
_geom_bond_distance
_geom_bond_site_symmetry_2
_geom_bond_publ_flag
C1 C6 1.342(9) . ?
C1 C2 1.379(10) . ?
C2 C3 1.383(11) . ?
C3 C4 1.329(11) . ?
C4 C5 1.413(11) . ?
C5 C6 1.407(9) . ?
C6 C7 1.535(10) . ?
C7 N8 1.454(8) . ?
N8 C9 1.345(8) . ?
C9 O10 1.240(7) . ?
C9 C11 1.471(9) . ?
C11 C12 1.369(8) . ?
C11 S15 1.717(7) . ?
C12 C13 1.422(8) . ?
C13 C14 1.356(8) . ?
C14 C16 1.487(9) . ?
C14 S15 1.705(6) . ?
C16 C17 1.400(8) . ?
C16 C21 1.404(8) . ?
C17 C18 1.389(9) . ?
C18 C19 1.390(9) . ?
C19 C20 1.406(8) . ?
C19 C59 1.467(9) . ?
C20 C21 1.380(9) . ?
C20 C89 1.517(8) . ?
C41 C46 1.366(11) . ?
C41 C42 1.393(12) . ?
C42 C43 1.381(13) . ?
C43 C44 1.376(14) . ?
C44 C45 1.379(13) . ?
C45 C46 1.388(10) . ?
C46 C47 1.481(10) . ?
C47 N48 1.463(8) . ?
N48 C49 1.345(8) . ?
C49 O50 1.236(7) . ?
C49 C51 1.478(8) . ?
C51 C52 1.363(9) . ?
C51 S55 1.701(6) . ?
C52 C53 1.397(9) . ?
C53 C54 1.364(8) . ?
C54 C56 1.477(9) . ?
C54 S55 1.714(6) . ?
C56 C57 1.403(8) . ?
C56 C61 1.409(9) . ?
C57 C58 1.395(9) . ?
C58 C59 1.385(8) . ?
C59 C60 1.403(8) . ?
C60 C61 1.375(9) . ?
C60 C89 1.518(8) . ?
C80 C81 1.535(10) . ?
C81 C82 1.525(9) . ?
C82 C83 1.509(9) . ?
C83 C84 1.527(9) . ?
C84 C85 1.524(9) . ?
C85 C86 1.520(9) . ?
C86 C87 1.525(8) . ?
C87 C88 1.537(9) . ?
C88 C89 1.560(9) . ?
C89 C90 1.528(8) . ?
C90 C91 1.517(8) . ?
C91 C92 1.540(9) . ?
C92 C93 1.530(9) . ?
C93 C94 1.515(9) . ?
C94 C95 1.527(9) . ?
C95 C96 1.526(9) . ?
C96 C97 1.529(9) . ?
C97 C98 1.537(10) . ?

loop_
_geom_torsion_atom_site_label_1
_geom_torsion_atom_site_label_2
_geom_torsion_atom_site_label_3
_geom_torsion_atom_site_label_4
_geom_torsion
_geom_torsion_site_symmetry_1
_geom_torsion_site_symmetry_2
_geom_torsion_site_symmetry_3
_geom_torsion_site_symmetry_4
_geom_torsion_publ_flag
C6 C1 C2 C3 0.4(12) . . . . ?
C1 C2 C3 C4 -1.3(12) . . . . ?
C2 C3 C4 C5 1.7(13) . . . . ?
C3 C4 C5 C6 -1.2(13) . . . . ?
C2 C1 C6 C5 0.0(11) . . . . ?
C2 C1 C6 C7 178.8(7) . . . . ?
C4 C5 C6 C1 0.3(11) . . . . ?
C4 C5 C6 C7 -178.5(7) . . . . ?
C1 C6 C7 N8 2.7(10) . . . . ?
C5 C6 C7 N8 -178.5(6) . . . . ?
C6 C7 N8 C9 85.0(8) . . . . ?
C7 N8 C9 O10 -2.4(11) . . . . ?
C7 N8 C9 C11 179.2(7) . . . . ?
O10 C9 C11 C12 163.7(7) . . . . ?
N8 C9 C11 C12 -17.9(12) . . . . ?
O10 C9 C11 S15 -17.9(10) . . . . ?
N8 C9 C11 S15 160.5(5) . . . . ?
C9 C11 C12 C13 176.4(7) . . . . ?
S15 C11 C12 C13 -2.1(8) . . . . ?
C11 C12 C13 C14 2.3(9) . . . . ?
C12 C13 C14 C16 -177.6(6) . . . . ?
C12 C13 C14 S15 -1.5(8) . . . . ?
C13 C14 S15 C11 0.2(6) . . . . ?
C16 C14 S15 C11 176.5(6) . . . . ?
C12 C11 S15 C14 1.1(6) . . . . ?
C9 C11 S15 C14 -177.5(6) . . . . ?
C13 C14 C16 C17 -143.3(7) . . . . ?
S15 C14 C16 C17 40.9(9) . . . . ?
C13 C14 C16 C21 30.8(11) . . . . ?
S15 C14 C16 C21 -144.9(5) . . . . ?
C21 C16 C17 C18 -0.7(10) . . . . ?
C14 C16 C17 C18 173.4(6) . . . . ?
C16 C17 C18 C19 -2.0(10) . . . . ?
C17 C18 C19 C20 5.3(10) . . . . ?
C17 C18 C19 C59 -176.9(7) . . . . ?
C18 C19 C20 C21 -6.0(10) . . . . ?
C59 C19 C20 C21 175.7(6) . . . . ?
C18 C19 C20 C89 178.6(6) . . . . ?
C59 C19 C20 C89 0.3(8) . . . . ?
C19 C20 C21 C16 3.3(10) . . . . ?
C89 C20 C21 C16 177.8(6) . . . . ?
C17 C16 C21 C20 0.0(10) . . . . ?
C14 C16 C21 C20 -174.3(6) . . . . ?
C46 C41 C42 C43 -0.2(14) . . . . ?
C41 C42 C43 C44 2.8(15) . . . . ?
C42 C43 C44 C45 -3.7(16) . . . . ?
C43 C44 C45 C46 2.1(15) . . . . ?
C42 C41 C46 C45 -1.5(12) . . . . ?
C42 C41 C46 C47 177.0(7) . . . . ?
C44 C45 C46 C41 0.6(13) . . . . ?
C44 C45 C46 C47 -177.9(8) . . . . ?
C41 C46 C47 N48 -60.4(10) . . . . ?
C45 C46 C47 N48 118.1(7) . . . . ?
C46 C47 N48 C49 -68.9(9) . . . . ?
C47 N48 C49 O50 -3.6(11) . . . . ?
C47 N48 C49 C51 177.2(7) . . . . ?
O50 C49 C51 C52 171.0(7) . . . . ?
N48 C49 C51 C52 -9.8(11) . . . . ?
O50 C49 C51 S55 -8.9(9) . . . . ?
N48 C49 C51 S55 170.3(5) . . . . ?
C49 C51 C52 C53 180.0(7) . . . . ?
S55 C51 C52 C53 -0.2(9) . . . . ?
C51 C52 C53 C54 -1.0(10) . . . . ?
C52 C53 C54 C56 -177.7(7) . . . . ?
C52 C53 C54 S55 1.7(9) . . . . ?
C52 C51 S55 C54 0.9(6) . . . . ?
C49 C51 S55 C54 -179.2(6) . . . . ?
C53 C54 S55 C51 -1.5(6) . . . . ?
C56 C54 S55 C51 178.0(6) . . . . ?
C53 C54 C56 C57 174.0(7) . . . . ?
S55 C54 C56 C57 -5.4(10) . . . . ?
C53 C54 C56 C61 -4.2(11) . . . . ?
S55 C54 C56 C61 176.4(5) . . . . ?
C61 C56 C57 C58 0.6(10) . . . . ?
C54 C56 C57 C58 -177.6(7) . . . . ?
C56 C57 C58 C59 0.3(11) . . . . ?
C57 C58 C59 C60 -1.1(10) . . . . ?
C57 C58 C59 C19 175.5(7) . . . . ?
C18 C19 C59 C58 2.4(13) . . . . ?
C20 C19 C59 C58 -179.6(7) . . . . ?
C18 C19 C59 C60 179.4(7) . . . . ?
C20 C19 C59 C60 -2.6(8) . . . . ?
C58 C59 C60 C61 1.1(10) . . . . ?
C19 C59 C60 C61 -176.3(6) . . . . ?
C58 C59 C60 C89 -178.7(6) . . . . ?
C19 C59 C60 C89 3.9(8) . . . . ?
C59 C60 C61 C56 -0.2(11) . . . . ?
C89 C60 C61 C56 179.6(6) . . . . ?
C57 C56 C61 C60 -0.7(10) . . . . ?
C54 C56 C61 C60 177.6(7) . . . . ?
C80 C81 C82 C83 177.9(7) . . . . ?
C81 C82 C83 C84 178.2(7) . . . . ?
C82 C83 C84 C85 178.7(6) . . . . ?
C83 C84 C85 C86 -176.7(7) . . . . ?
C84 C85 C86 C87 -57.2(9) . . . . ?
C85 C86 C87 C88 -65.0(8) . . . . ?
C86 C87 C88 C89 159.8(5) . . . . ?
C21 C20 C89 C60 -173.1(7) . . . . ?
C19 C20 C89 C60 1.8(7) . . . . ?
C21 C20 C89 C90 -52.1(9) . . . . ?
C19 C20 C89 C90 122.8(6) . . . . ?
C21 C20 C89 C88 70.6(9) . . . . ?
C19 C20 C89 C88 -114.5(6) . . . . ?
C61 C60 C89 C20 176.7(7) . . . . ?
C59 C60 C89 C20 -3.5(7) . . . . ?
C61 C60 C89 C90 55.5(10) . . . . ?
C59 C60 C89 C90 -124.8(6) . . . . ?
C61 C60 C89 C88 -66.0(9) . . . . ?
C59 C60 C89 C88 113.8(6) . . . . ?
C87 C88 C89 C20 53.0(8) . . . . ?
C87 C88 C89 C60 -57.5(7) . . . . ?
C87 C88 C89 C90 178.5(5) . . . . ?
C20 C89 C90 C91 -58.0(7) . . . . ?
C60 C89 C90 C91 55.7(8) . . . . ?
C88 C89 C90 C91 177.8(5) . . . . ?
C89 C90 C91 C92 -173.2(5) . . . . ?
C90 C91 C92 C93 60.3(8) . . . . ?
C91 C92 C93 C94 61.0(9) . . . . ?
C92 C93 C94 C95 175.9(6) . . . . ?
C93 C94 C95 C96 -175.0(6) . . . . ?
C94 C95 C96 C97 -172.7(7) . . . . ?
C95 C96 C97 C98 -66.1(9) . . . . ?
